data_1558339
loop_
_publ_author_name
'Dick, Benjamin L.'
'Patel, Ashay'
'Cohen, Seth M.'

_publ_section_title
;
 Effect of Heterocycle Content on Metal Binding Isostere Coordination
;
_journal_name_full 'Chemical Science'
_journal_paper_doi 10.1039/D0SC02717K
_journal_year 2020
_chemical_formula_moiety 'C38 H34 B N9 O2 Zn, C H4 O'
_chemical_formula_sum 'C39 H38 B N9 O3 Zn'
_chemical_formula_weight 756.96
_space_group_crystal_system triclinic
_space_group_IT_number 2
_space_group_name_Hall '-P 1'
_space_group_name_H-M_alt 'P -1'
_atom_sites_solution_hydrogens geom
_atom_sites_solution_primary dual
_audit_creation_date 2020-01-23
_audit_creation_method
;
Olex2 1.2
(compiled 2018.05.29 svn.r3508 for OlexSys, GUI svn.r5506)
;
_audit_update_record
;
2020-04-28 deposited with the CCDC.	2020-06-17 downloaded from the CCDC.
;
_cell_angle_alpha 87.8610(10)
_cell_angle_beta 72.8450(10)
_cell_angle_gamma 88.9960(10)
_cell_formula_units_Z 2
_cell_length_a 11.5454(6)
_cell_length_b 12.4466(6)
_cell_length_c 13.3968(7)
_cell_measurement_reflns_used 5126
_cell_measurement_temperature 100(2)
_cell_measurement_theta_max 25.343
_cell_measurement_theta_min 2.245
_cell_volume 1838.16(16)
_computing_cell_refinement 'SAINT V8.38A (?, 2016)'
_computing_data_collection 'APEX3 v2017.3-0 (Bruker, 2017)'
_computing_data_reduction 'SAINT V8.38A (?, 2016)'
_computing_molecular_graphics 'Olex2 (Dolomanov et al., 2009)'
_computing_publication_material 'Olex2 (Dolomanov et al., 2009)'
_computing_structure_refinement 'XL (Sheldrick, 2008)'
_computing_structure_solution 'ShelXT (Sheldrick, 2015)'
_diffrn_ambient_temperature 100.0
_diffrn_detector 'Bruker APEX-II CCD'
_diffrn_detector_area_resol_mean 8.258
_diffrn_detector_type 'CCD Area Detector'
_diffrn_measured_fraction_theta_full 1.000
_diffrn_measured_fraction_theta_max 1.000
_diffrn_measurement_device 'Kappa Four-Circle Diffractometer'
_diffrn_measurement_device_type 'Bruker APEX II Ultra'
_diffrn_measurement_method '\w and \f scans'
_diffrn_radiation_monochromator 'Double Bounce Multilayer Mirrors'
_diffrn_radiation_probe x-ray
_diffrn_radiation_type MoK\a
_diffrn_radiation_wavelength 0.71073
_diffrn_reflns_av_R_equivalents 0.0270
_diffrn_reflns_av_unetI/netI 0.0452
_diffrn_reflns_Laue_measured_fraction_full 1.000
_diffrn_reflns_Laue_measured_fraction_max 1.000
_diffrn_reflns_limit_h_max 13
_diffrn_reflns_limit_h_min -13
_diffrn_reflns_limit_k_max 14
_diffrn_reflns_limit_k_min -14
_diffrn_reflns_limit_l_max 15
_diffrn_reflns_limit_l_min -16
_diffrn_reflns_number 11609
_diffrn_reflns_point_group_measured_fraction_full 1.000
_diffrn_reflns_point_group_measured_fraction_max 1.000
_diffrn_reflns_theta_full 25.242
_diffrn_reflns_theta_max 25.365
_diffrn_reflns_theta_min 1.592
_diffrn_source 'Micro Focus Rotating Anode'
_diffrn_source_type 'Bruker TXS'
_diffrn_standards_number 0
_exptl_absorpt_coefficient_mu 0.719
_exptl_absorpt_correction_T_max 0.490139
_exptl_absorpt_correction_T_min 0.446335
_exptl_absorpt_correction_type multi-scan
_exptl_absorpt_process_details
;
 TWINABS-2012/1 (Bruker,2012) was used for absorption correction.

Final HKLF 4 output contains 35713 reflections, Rint = 0.0475
 (20004 with I > 3sig(I), Rint = 0.0379)
;
_exptl_crystal_colour colourless
_exptl_crystal_colour_primary colourless
_exptl_crystal_density_diffrn 1.368
_exptl_crystal_description block
_exptl_crystal_F_000 788
_exptl_crystal_recrystallization_method 'Re-crystallisation from solvent: benzene/methanol/pentane'
_exptl_crystal_size_max 0.05
_exptl_crystal_size_mid 0.05
_exptl_crystal_size_min 0.05
_refine_diff_density_max 0.530
_refine_diff_density_min -0.321
_refine_diff_density_rms 0.057
_refine_ls_extinction_method none
_refine_ls_goodness_of_fit_ref 1.062
_refine_ls_hydrogen_treatment constr
_refine_ls_matrix_type full
_refine_ls_number_parameters 483
_refine_ls_number_reflns 6726
_refine_ls_number_restraints 0
_refine_ls_restrained_S_all 1.062
_refine_ls_R_factor_all 0.0455
_refine_ls_R_factor_gt 0.0335
_refine_ls_shift/su_max 0.001
_refine_ls_shift/su_mean 0.000
_refine_ls_structure_factor_coef Fsqd
_refine_ls_weighting_details 'w=1/[\s^2^(Fo^2^)+(0.0313P)^2^+0.4328P] where P=(Fo^2^+2Fc^2^)/3'
_refine_ls_weighting_scheme calc
_refine_ls_wR_factor_gt 0.0711
_refine_ls_wR_factor_ref 0.0749
_reflns_Friedel_coverage 0.000
_reflns_number_gt 5463
_reflns_number_total 6726
_reflns_threshold_expression 'I > 2\s(I)'
_cod_data_source_file d0sc02717k2.cif
_cod_data_source_block Tp_MePh_Zn_1b
_cod_depositor_comments
;
The following automatic conversions were performed:

data item '_diffrn_radiation_probe' value 'X-ray' was changed to
'x-ray' in accordance with the
/home/data/users/saulius/crontab/automatic-downloads/rss-feeds/RSC/lib/dictionaries/cif_core.dic
dictionary named 'cif_core.dic' version 2.4.2 last updated on
2011-04-26.

Automatic conversion script
Id: cif_fix_values 7556 2019-12-06 15:28:31Z antanas 
;
_cod_database_code 1558339
_shelx_shelxl_version_number 2014/7
_shelx_space_group_comment
;
The symmetry employed for this shelxl refinement is uniquely defined
by the following loop, which should always be used as a source of
symmetry information in preference to the above space-group names.
They are only intended as comments.
;
_shelx_estimated_absorpt_t_max 0.965
_shelx_estimated_absorpt_t_min 0.965
_olex2_refinement_description
;
1. Fixed Uiso
 At 1.2 times of:
  All B(H) groups, All C(H) groups, All N(H) groups
 At 1.5 times of:
  All C(H,H,H) groups, All O(H) groups
2.a Ternary CH refined with riding coordinates:
 B1(H1)
2.b Aromatic/amide H refined with riding coordinates:
 N7(H7), N9(H9), C3(H3), C10(H10), C23(H23), C18(H18), C16(H16), C17(H17),
 C19(H19), C13(H13), C34(H34), C20(H20), C30(H30), C26(H26), C35(H35), C28(H28),
  C27(H27), C37(H37), C6(H6), C29(H29), C9(H9A), C36(H36), C7(H7A), C8(H8)
2.c Idealised Me refined as rotating group:
 C1(H1A,H1B,H1C), C39(H39A,H39B,H39C), C21(H21A,H21B,H21C), C11(H11A,H11B,H11C)
2.d Idealised tetrahedral OH refined as rotating group:
 O3(H3A)
;
_olex2_submission_special_instructions 'No special instructions were received'

loop_
_space_group_symop_operation_xyz
'x, y, z'
'-x, -y, -z'

loop_
_atom_site_label
_atom_site_type_symbol
_atom_site_fract_x
_atom_site_fract_y
_atom_site_fract_z
_atom_site_U_iso_or_equiv
_atom_site_adp_type
_atom_site_occupancy
_atom_site_site_symmetry_order
_atom_site_calc_flag
_atom_site_refinement_flags_posn
_atom_site_refinement_flags_adp
_atom_site_refinement_flags_occupancy
_atom_site_disorder_assembly
_atom_site_disorder_group
Zn1 Zn 0.69803(2) 0.32572(2) 0.24758(2) 0.01287(8) Uani 1 1 d . . . . .
O1 O 0.71652(12) 0.29302(11) 0.39616(11) 0.0159(3) Uani 1 1 d . . . . .
O2 O 0.64933(13) 0.17111(11) 0.26584(10) 0.0165(3) Uani 1 1 d . . . . .
O3 O 0.43863(13) 0.12680(11) 0.22285(12) 0.0205(3) Uani 1 1 d . . . . .
H3A H 0.5064 0.1351 0.2328 0.031 Uiso 1 1 calc GR . . . .
N5 N 0.83321(14) 0.51258(13) 0.14112(13) 0.0122(4) Uani 1 1 d . . . . .
N3 N 0.60572(14) 0.53649(13) 0.21449(13) 0.0130(4) Uani 1 1 d . . . . .
N6 N 0.84791(15) 0.42436(13) 0.20069(13) 0.0134(4) Uani 1 1 d . . . . .
N4 N 0.56894(14) 0.44655(13) 0.27852(13) 0.0122(4) Uani 1 1 d . . . . .
N2 N 0.70978(14) 0.33025(13) 0.08397(13) 0.0132(4) Uani 1 1 d . . . . .
N1 N 0.69481(14) 0.43363(13) 0.04972(13) 0.0132(4) Uani 1 1 d . . . . .
N7 N 0.65762(15) 0.13204(14) 0.36103(13) 0.0170(4) Uani 1 1 d . . . . .
H7 H 0.6405 0.0644 0.3803 0.020 Uiso 1 1 calc R . . . .
N8 N 0.64919(16) 0.05893(14) 0.56450(14) 0.0193(4) Uani 1 1 d . . . . .
N9 N 0.68877(16) 0.03567(14) 0.64835(13) 0.0192(4) Uani 1 1 d . . . . .
H9 H 0.6656 -0.0209 0.6905 0.023 Uiso 1 1 calc R . . . .
C2 C 0.67325(17) 0.43255(16) -0.04452(15) 0.0134(4) Uani 1 1 d . . . . .
C31 C 0.69139(17) 0.19649(16) 0.42324(16) 0.0141(4) Uani 1 1 d . . . . .
C25 C 1.00759(17) 0.34761(17) 0.27086(15) 0.0146(5) Uani 1 1 d . . . . .
C14 C 0.47270(17) 0.47714(16) 0.35778(16) 0.0130(4) Uani 1 1 d . . . . .
C4 C 0.70039(17) 0.26577(16) 0.00891(15) 0.0131(4) Uani 1 1 d . . . . .
C32 C 0.70417(18) 0.14992(16) 0.52194(16) 0.0155(5) Uani 1 1 d . . . . .
C15 C 0.40519(17) 0.40287(16) 0.44251(16) 0.0140(4) Uani 1 1 d . . . . .
C12 C 0.53425(17) 0.62149(16) 0.25404(16) 0.0141(4) Uani 1 1 d . . . . .
C33 C 0.78046(18) 0.18798(16) 0.57931(16) 0.0142(4) Uani 1 1 d . . . . .
C3 C 0.67722(17) 0.32713(17) -0.07293(16) 0.0151(5) Uani 1 1 d . . . . .
H3 H 0.6664 0.3012 -0.1354 0.018 Uiso 1 1 calc R . . . .
C24 C 0.95851(17) 0.43168(16) 0.21425(15) 0.0131(4) Uani 1 1 d . . . . .
C5 C 0.71843(18) 0.14833(16) 0.01374(16) 0.0149(5) Uani 1 1 d . . . . .
C38 C 0.76896(18) 0.11022(16) 0.65994(16) 0.0154(5) Uani 1 1 d . . . . .
C10 C 0.64901(19) 0.08196(17) -0.02625(17) 0.0203(5) Uani 1 1 d . . . . .
H10 H 0.5875 0.1126 -0.0526 0.024 Uiso 1 1 calc R . . . .
C22 C 0.93382(18) 0.57446(16) 0.11822(15) 0.0141(4) Uani 1 1 d . . . . .
C23 C 1.01405(18) 0.52577(16) 0.16415(16) 0.0155(5) Uani 1 1 d . . . . .
H23 H 1.0918 0.5512 0.1622 0.019 Uiso 1 1 calc R . . . .
C18 C 0.26915(19) 0.26661(18) 0.60382(16) 0.0197(5) Uani 1 1 d . . . . .
H18 H 0.2228 0.2205 0.6586 0.024 Uiso 1 1 calc R . . . .
C16 C 0.42049(17) 0.29206(17) 0.43826(16) 0.0149(5) Uani 1 1 d . . . . .
H16 H 0.4779 0.2623 0.3795 0.018 Uiso 1 1 calc R . . . .
C17 C 0.35373(18) 0.22387(18) 0.51807(16) 0.0181(5) Uani 1 1 d . . . . .
H17 H 0.3659 0.1483 0.5139 0.022 Uiso 1 1 calc R . . . .
C19 C 0.25262(18) 0.37659(18) 0.60918(16) 0.0190(5) Uani 1 1 d . . . . .
H19 H 0.1945 0.4058 0.6679 0.023 Uiso 1 1 calc R . . . .
C1 C 0.65170(19) 0.53248(17) -0.10191(17) 0.0184(5) Uani 1 1 d . . . . .
H1A H 0.5811 0.5710 -0.0585 0.028 Uiso 1 1 calc GR . . . .
H1B H 0.6367 0.5134 -0.1673 0.028 Uiso 1 1 calc GR . . . .
H1C H 0.7232 0.5786 -0.1176 0.028 Uiso 1 1 calc GR . . . .
C13 C 0.44879(18) 0.58605(17) 0.34413(17) 0.0168(5) Uani 1 1 d . . . . .
H13 H 0.3859 0.6277 0.3883 0.020 Uiso 1 1 calc R . . . .
C34 C 0.85817(18) 0.27587(17) 0.57057(16) 0.0178(5) Uani 1 1 d . . . . .
H34 H 0.8669 0.3294 0.5165 0.021 Uiso 1 1 calc R . . . .
C20 C 0.31963(18) 0.44505(18) 0.53002(16) 0.0165(5) Uani 1 1 d . . . . .
H20 H 0.3076 0.5206 0.5350 0.020 Uiso 1 1 calc R . . . .
C30 C 1.08367(17) 0.37596(18) 0.32931(16) 0.0179(5) Uani 1 1 d . . . . .
H30 H 1.1033 0.4494 0.3321 0.021 Uiso 1 1 calc R . . . .
C39 C 0.40106(19) 0.22512(17) 0.18453(17) 0.0194(5) Uani 1 1 d . . . . .
H39A H 0.4499 0.2387 0.1119 0.029 Uiso 1 1 calc GR . . . .
H39B H 0.4120 0.2840 0.2274 0.029 Uiso 1 1 calc GR . . . .
H39C H 0.3154 0.2206 0.1878 0.029 Uiso 1 1 calc GR . . . .
C26 C 0.98145(19) 0.23903(17) 0.26709(17) 0.0188(5) Uani 1 1 d . . . . .
H26 H 0.9305 0.2181 0.2271 0.023 Uiso 1 1 calc R . . . .
C21 C 0.94729(19) 0.67720(17) 0.05450(17) 0.0198(5) Uani 1 1 d . . . . .
H21A H 0.9314 0.6642 -0.0120 0.030 Uiso 1 1 calc GR . . . .
H21B H 1.0300 0.7042 0.0408 0.030 Uiso 1 1 calc GR . . . .
H21C H 0.8893 0.7306 0.0929 0.030 Uiso 1 1 calc GR . . . .
C35 C 0.92074(19) 0.28194(19) 0.64225(17) 0.0227(5) Uani 1 1 d . . . . .
H35 H 0.9730 0.3411 0.6382 0.027 Uiso 1 1 calc R . . . .
C28 C 1.10314(19) 0.19130(19) 0.38007(17) 0.0256(6) Uani 1 1 d . . . . .
H28 H 1.1346 0.1383 0.4181 0.031 Uiso 1 1 calc R . . . .
C27 C 1.0291(2) 0.16138(18) 0.32114(18) 0.0238(5) Uani 1 1 d . . . . .
H27 H 1.0111 0.0877 0.3178 0.029 Uiso 1 1 calc R . . . .
C37 C 0.83455(19) 0.11529(18) 0.73255(17) 0.0207(5) Uani 1 1 d . . . . .
H37 H 0.8276 0.0615 0.7861 0.025 Uiso 1 1 calc R . . . .
C11 C 0.5532(2) 0.73207(17) 0.20463(18) 0.0215(5) Uani 1 1 d . . . . .
H11A H 0.6321 0.7589 0.2057 0.032 Uiso 1 1 calc GR . . . .
H11B H 0.4889 0.7801 0.2437 0.032 Uiso 1 1 calc GR . . . .
H11C H 0.5510 0.7297 0.1322 0.032 Uiso 1 1 calc GR . . . .
C6 C 0.80811(19) 0.10154(17) 0.05162(17) 0.0200(5) Uani 1 1 d . . . . .
H6 H 0.8565 0.1456 0.0795 0.024 Uiso 1 1 calc R . . . .
C29 C 1.13092(19) 0.29834(19) 0.38336(17) 0.0229(5) Uani 1 1 d . . . . .
H29 H 1.1826 0.3188 0.4228 0.028 Uiso 1 1 calc R . . . .
C9 C 0.6676(2) -0.02801(18) -0.02848(18) 0.0251(5) Uani 1 1 d . . . . .
H9A H 0.6187 -0.0722 -0.0557 0.030 Uiso 1 1 calc R . . . .
C36 C 0.9095(2) 0.20232(19) 0.72211(17) 0.0238(5) Uani 1 1 d . . . . .
H36 H 0.9551 0.2090 0.7701 0.029 Uiso 1 1 calc R . . . .
C7 C 0.8276(2) -0.00822(18) 0.04910(18) 0.0266(5) Uani 1 1 d . . . . .
H7A H 0.8894 -0.0391 0.0750 0.032 Uiso 1 1 calc R . . . .
C8 C 0.7571(2) -0.07364(19) 0.00880(19) 0.0282(6) Uani 1 1 d . . . . .
H8 H 0.7705 -0.1492 0.0069 0.034 Uiso 1 1 calc R . . . .
B1 B 0.7131(2) 0.53007(19) 0.11318(18) 0.0134(5) Uani 1 1 d . . . . .
H1 H 0.7174 0.5982 0.0703 0.016 Uiso 1 1 calc R . . . .

loop_
_atom_site_aniso_label
_atom_site_aniso_U_11
_atom_site_aniso_U_22
_atom_site_aniso_U_33
_atom_site_aniso_U_23
_atom_site_aniso_U_13
_atom_site_aniso_U_12
Zn1 0.01147(13) 0.01250(13) 0.01404(14) 0.00211(9) -0.00309(10) -0.00134(9)
O1 0.0177(8) 0.0133(8) 0.0170(8) 0.0035(6) -0.0060(6) -0.0025(6)
O2 0.0225(8) 0.0149(8) 0.0123(8) 0.0026(6) -0.0059(6) -0.0006(6)
O3 0.0205(8) 0.0161(8) 0.0271(9) 0.0064(7) -0.0107(7) -0.0058(6)
N5 0.0125(9) 0.0104(9) 0.0129(9) 0.0014(7) -0.0030(7) -0.0002(7)
N3 0.0111(9) 0.0137(9) 0.0142(9) 0.0023(7) -0.0041(7) -0.0004(7)
N6 0.0142(9) 0.0116(9) 0.0140(9) 0.0006(7) -0.0037(7) -0.0002(7)
N4 0.0104(8) 0.0117(9) 0.0139(9) 0.0022(7) -0.0027(7) -0.0017(7)
N2 0.0142(9) 0.0102(9) 0.0151(9) 0.0018(7) -0.0043(7) -0.0015(7)
N1 0.0121(9) 0.0129(9) 0.0139(9) 0.0024(7) -0.0031(7) -0.0003(7)
N7 0.0216(10) 0.0131(9) 0.0158(10) 0.0047(7) -0.0055(8) -0.0010(8)
N8 0.0227(10) 0.0173(10) 0.0183(10) 0.0036(8) -0.0069(8) -0.0010(8)
N9 0.0251(10) 0.0162(10) 0.0159(10) 0.0072(8) -0.0062(8) -0.0016(8)
C2 0.0072(10) 0.0192(12) 0.0124(11) 0.0009(9) -0.0007(8) -0.0009(8)
C31 0.0112(10) 0.0137(11) 0.0156(11) 0.0012(9) -0.0015(9) 0.0022(8)
C25 0.0085(10) 0.0203(12) 0.0123(11) -0.0011(9) 0.0014(8) 0.0017(9)
C14 0.0081(10) 0.0168(11) 0.0155(11) -0.0025(9) -0.0053(8) -0.0010(8)
C4 0.0077(10) 0.0156(11) 0.0140(11) -0.0016(9) 0.0001(8) -0.0012(8)
C32 0.0138(10) 0.0149(11) 0.0158(11) 0.0001(9) -0.0018(9) 0.0031(9)
C15 0.0114(10) 0.0177(12) 0.0148(11) -0.0002(9) -0.0067(9) -0.0009(8)
C12 0.0134(10) 0.0126(11) 0.0192(11) -0.0026(9) -0.0093(9) 0.0012(9)
C33 0.0134(10) 0.0140(11) 0.0137(11) 0.0000(8) -0.0017(9) 0.0040(9)
C3 0.0105(10) 0.0206(12) 0.0136(11) -0.0024(9) -0.0025(8) -0.0009(9)
C24 0.0101(10) 0.0169(11) 0.0111(11) -0.0042(8) -0.0007(8) 0.0003(8)
C5 0.0117(10) 0.0162(11) 0.0129(11) -0.0019(9) 0.0028(8) -0.0012(9)
C38 0.0135(10) 0.0162(11) 0.0142(11) -0.0010(9) -0.0006(9) 0.0034(9)
C10 0.0178(11) 0.0219(13) 0.0191(12) -0.0032(9) -0.0020(9) -0.0001(9)
C22 0.0139(10) 0.0149(11) 0.0116(11) -0.0016(8) -0.0005(8) -0.0031(8)
C23 0.0093(10) 0.0188(12) 0.0172(11) -0.0031(9) -0.0017(9) -0.0021(9)
C18 0.0154(11) 0.0273(13) 0.0152(12) 0.0053(9) -0.0031(9) -0.0045(9)
C16 0.0100(10) 0.0204(12) 0.0146(11) -0.0022(9) -0.0041(9) 0.0001(9)
C17 0.0163(11) 0.0199(12) 0.0195(12) 0.0025(9) -0.0081(9) -0.0003(9)
C19 0.0154(11) 0.0276(13) 0.0129(11) -0.0038(9) -0.0022(9) -0.0016(9)
C1 0.0179(11) 0.0213(12) 0.0169(12) 0.0038(9) -0.0070(9) 0.0003(9)
C13 0.0101(10) 0.0177(12) 0.0213(12) -0.0034(9) -0.0023(9) 0.0021(9)
C34 0.0148(11) 0.0182(12) 0.0172(12) 0.0005(9) 0.0001(9) 0.0010(9)
C20 0.0135(11) 0.0202(12) 0.0172(12) -0.0035(9) -0.0062(9) -0.0012(9)
C30 0.0099(10) 0.0239(13) 0.0181(12) -0.0002(9) -0.0014(9) -0.0005(9)
C39 0.0235(12) 0.0164(12) 0.0193(12) 0.0019(9) -0.0081(10) -0.0028(9)
C26 0.0156(11) 0.0205(12) 0.0203(12) -0.0020(9) -0.0051(9) 0.0018(9)
C21 0.0163(11) 0.0204(12) 0.0209(12) 0.0020(9) -0.0027(9) -0.0052(9)
C35 0.0176(11) 0.0269(13) 0.0224(13) -0.0038(10) -0.0037(10) -0.0024(10)
C28 0.0174(12) 0.0347(15) 0.0214(13) 0.0065(11) -0.0021(10) 0.0105(11)
C27 0.0223(12) 0.0175(12) 0.0275(14) -0.0006(10) -0.0016(10) 0.0061(10)
C37 0.0214(12) 0.0229(13) 0.0147(11) 0.0017(9) -0.0013(9) 0.0068(10)
C11 0.0204(12) 0.0167(12) 0.0268(13) 0.0004(10) -0.0063(10) 0.0012(9)
C6 0.0183(11) 0.0191(12) 0.0212(12) 0.0010(9) -0.0036(10) -0.0034(9)
C29 0.0138(11) 0.0365(15) 0.0183(12) -0.0005(10) -0.0047(9) 0.0020(10)
C9 0.0266(13) 0.0205(13) 0.0265(13) -0.0042(10) -0.0045(11) -0.0078(10)
C36 0.0218(12) 0.0335(14) 0.0181(12) -0.0066(10) -0.0088(10) 0.0058(10)
C7 0.0229(12) 0.0217(13) 0.0326(14) 0.0053(10) -0.0051(11) 0.0031(10)
C8 0.0298(13) 0.0144(12) 0.0345(14) -0.0009(10) -0.0002(11) -0.0022(10)
B1 0.0145(12) 0.0104(12) 0.0144(12) 0.0030(9) -0.0032(10) -0.0015(9)

loop_
_atom_type_symbol
_atom_type_description
_atom_type_scat_dispersion_real
_atom_type_scat_dispersion_imag
_atom_type_scat_source
C C 0.0033 0.0016 'International Tables Vol C Tables 4.2.6.8 and 6.1.1.4'
H H 0.0000 0.0000 'International Tables Vol C Tables 4.2.6.8 and 6.1.1.4'
B B 0.0013 0.0007 'International Tables Vol C Tables 4.2.6.8 and 6.1.1.4'
N N 0.0061 0.0033 'International Tables Vol C Tables 4.2.6.8 and 6.1.1.4'
O O 0.0106 0.0060 'International Tables Vol C Tables 4.2.6.8 and 6.1.1.4'
Zn Zn 0.2839 1.4301 'International Tables Vol C Tables 4.2.6.8 and 6.1.1.4'

loop_
_geom_angle_atom_site_label_1
_geom_angle_atom_site_label_2
_geom_angle_atom_site_label_3
_geom_angle
_geom_angle_site_symmetry_1
_geom_angle_site_symmetry_3
_geom_angle_publ_flag
O1 Zn1 N2 166.72(6) . . ?
O2 Zn1 O1 80.55(5) . . ?
O2 Zn1 N6 142.37(6) . . ?
O2 Zn1 N4 120.77(6) . . ?
O2 Zn1 N2 92.59(6) . . ?
N6 Zn1 O1 94.13(6) . . ?
N6 Zn1 N2 84.33(6) . . ?
N4 Zn1 O1 101.14(6) . . ?
N4 Zn1 N6 96.84(6) . . ?
N4 Zn1 N2 92.14(6) . . ?
C31 O1 Zn1 110.18(13) . . ?
N7 O2 Zn1 108.96(11) . . ?
C39 O3 H3A 109.5 . . ?
N6 N5 B1 120.22(15) . . ?
C22 N5 N6 109.47(16) . . ?
C22 N5 B1 130.28(17) . . ?
N4 N3 B1 120.63(15) . . ?
C12 N3 N4 109.87(16) . . ?
C12 N3 B1 129.49(17) . . ?
N5 N6 Zn1 113.88(12) . . ?
C24 N6 Zn1 138.97(14) . . ?
C24 N6 N5 107.08(16) . . ?
N3 N4 Zn1 112.22(11) . . ?
C14 N4 Zn1 138.61(13) . . ?
C14 N4 N3 106.51(15) . . ?
N1 N2 Zn1 110.65(12) . . ?
C4 N2 Zn1 140.77(14) . . ?
C4 N2 N1 106.44(16) . . ?
N2 N1 B1 120.08(16) . . ?
C2 N1 N2 109.96(16) . . ?
C2 N1 B1 129.77(17) . . ?
O2 N7 H7 120.1 . . ?
C31 N7 O2 119.72(17) . . ?
C31 N7 H7 120.1 . . ?
C32 N8 N9 105.63(17) . . ?
N8 N9 H9 123.9 . . ?
N8 N9 C38 112.14(17) . . ?
C38 N9 H9 123.9 . . ?
N1 C2 C3 107.62(17) . . ?
N1 C2 C1 122.91(18) . . ?
C3 C2 C1 129.47(19) . . ?
O1 C31 N7 120.56(19) . . ?
O1 C31 C32 121.65(19) . . ?
N7 C31 C32 117.72(18) . . ?
C30 C25 C24 119.69(19) . . ?
C30 C25 C26 118.43(19) . . ?
C26 C25 C24 121.88(19) . . ?
N4 C14 C15 123.34(18) . . ?
N4 C14 C13 109.36(17) . . ?
C13 C14 C15 127.28(18) . . ?
N2 C4 C3 109.93(18) . . ?
N2 C4 C5 122.95(18) . . ?
C3 C4 C5 127.06(19) . . ?
N8 C32 C31 121.71(19) . . ?
N8 C32 C33 111.58(18) . . ?
C33 C32 C31 126.54(18) . . ?
C16 C15 C14 122.63(19) . . ?
C16 C15 C20 118.28(19) . . ?
C20 C15 C14 119.07(18) . . ?
N3 C12 C13 107.66(18) . . ?
N3 C12 C11 123.07(18) . . ?
C13 C12 C11 129.26(19) . . ?
C38 C33 C32 103.93(18) . . ?
C38 C33 C34 119.93(19) . . ?
C34 C33 C32 136.11(19) . . ?
C2 C3 C4 106.04(18) . . ?
C2 C3 H3 127.0 . . ?
C4 C3 H3 127.0 . . ?
N6 C24 C25 122.17(18) . . ?
N6 C24 C23 109.20(18) . . ?
C23 C24 C25 128.60(18) . . ?
C10 C5 C4 119.37(19) . . ?
C10 C5 C6 118.3(2) . . ?
C6 C5 C4 122.19(19) . . ?
N9 C38 C33 106.70(18) . . ?
N9 C38 C37 131.06(19) . . ?
C33 C38 C37 122.21(19) . . ?
C5 C10 H10 119.4 . . ?
C9 C10 C5 121.2(2) . . ?
C9 C10 H10 119.4 . . ?
N5 C22 C23 107.85(18) . . ?
N5 C22 C21 123.18(18) . . ?
C23 C22 C21 128.97(18) . . ?
C24 C23 H23 126.8 . . ?
C22 C23 C24 106.39(18) . . ?
C22 C23 H23 126.8 . . ?
C17 C18 H18 120.2 . . ?
C19 C18 H18 120.2 . . ?
C19 C18 C17 119.64(19) . . ?
C15 C16 H16 119.3 . . ?
C17 C16 C15 121.4(2) . . ?
C17 C16 H16 119.3 . . ?
C18 C17 C16 119.7(2) . . ?
C18 C17 H17 120.2 . . ?
C16 C17 H17 120.2 . . ?
C18 C19 H19 119.6 . . ?
C18 C19 C20 120.9(2) . . ?
C20 C19 H19 119.6 . . ?
C2 C1 H1A 109.5 . . ?
C2 C1 H1B 109.5 . . ?
C2 C1 H1C 109.5 . . ?
H1A C1 H1B 109.5 . . ?
H1A C1 H1C 109.5 . . ?
H1B C1 H1C 109.5 . . ?
C14 C13 H13 126.7 . . ?
C12 C13 C14 106.59(18) . . ?
C12 C13 H13 126.7 . . ?
C33 C34 H34 121.0 . . ?
C35 C34 C33 118.0(2) . . ?
C35 C34 H34 121.0 . . ?
C15 C20 H20 120.0 . . ?
C19 C20 C15 120.1(2) . . ?
C19 C20 H20 120.0 . . ?
C25 C30 H30 119.6 . . ?
C29 C30 C25 120.8(2) . . ?
C29 C30 H30 119.6 . . ?
O3 C39 H39A 109.5 . . ?
O3 C39 H39B 109.5 . . ?
O3 C39 H39C 109.5 . . ?
H39A C39 H39B 109.5 . . ?
H39A C39 H39C 109.5 . . ?
H39B C39 H39C 109.5 . . ?
C25 C26 H26 119.7 . . ?
C27 C26 C25 120.7(2) . . ?
C27 C26 H26 119.7 . . ?
C22 C21 H21A 109.5 . . ?
C22 C21 H21B 109.5 . . ?
C22 C21 H21C 109.5 . . ?
H21A C21 H21B 109.5 . . ?
H21A C21 H21C 109.5 . . ?
H21B C21 H21C 109.5 . . ?
C34 C35 H35 119.3 . . ?
C34 C35 C36 121.5(2) . . ?
C36 C35 H35 119.3 . . ?
C27 C28 H28 120.1 . . ?
C29 C28 H28 120.1 . . ?
C29 C28 C27 119.8(2) . . ?
C26 C27 H27 120.0 . . ?
C28 C27 C26 120.1(2) . . ?
C28 C27 H27 120.0 . . ?
C38 C37 H37 121.8 . . ?
C36 C37 C38 116.5(2) . . ?
C36 C37 H37 121.8 . . ?
C12 C11 H11A 109.5 . . ?
C12 C11 H11B 109.5 . . ?
C12 C11 H11C 109.5 . . ?
H11A C11 H11B 109.5 . . ?
H11A C11 H11C 109.5 . . ?
H11B C11 H11C 109.5 . . ?
C5 C6 H6 119.6 . . ?
C7 C6 C5 120.8(2) . . ?
C7 C6 H6 119.6 . . ?
C30 C29 H29 119.9 . . ?
C28 C29 C30 120.2(2) . . ?
C28 C29 H29 119.9 . . ?
C10 C9 H9A 120.0 . . ?
C8 C9 C10 120.1(2) . . ?
C8 C9 H9A 120.0 . . ?
C35 C36 H36 119.0 . . ?
C37 C36 C35 121.9(2) . . ?
C37 C36 H36 119.0 . . ?
C6 C7 H7A 119.9 . . ?
C6 C7 C8 120.2(2) . . ?
C8 C7 H7A 119.9 . . ?
C9 C8 C7 119.5(2) . . ?
C9 C8 H8 120.3 . . ?
C7 C8 H8 120.3 . . ?
N5 B1 H1 109.7 . . ?
N3 B1 N5 109.82(16) . . ?
N3 B1 N1 109.48(16) . . ?
N3 B1 H1 109.7 . . ?
N1 B1 N5 108.43(16) . . ?
N1 B1 H1 109.7 . . ?

loop_
_geom_bond_atom_site_label_1
_geom_bond_atom_site_label_2
_geom_bond_distance
_geom_bond_site_symmetry_2
_geom_bond_publ_flag
Zn1 O1 2.0882(14) . ?
Zn1 O2 2.0002(14) . ?
Zn1 N6 2.0669(16) . ?
Zn1 N4 2.0635(16) . ?
Zn1 N2 2.1544(17) . ?
O1 C31 1.256(2) . ?
O2 N7 1.377(2) . ?
O3 H3A 0.8400 . ?
O3 C39 1.419(2) . ?
N5 N6 1.371(2) . ?
N5 C22 1.357(2) . ?
N5 B1 1.550(3) . ?
N3 N4 1.378(2) . ?
N3 C12 1.354(3) . ?
N3 B1 1.548(3) . ?
N6 C24 1.347(2) . ?
N4 C14 1.351(2) . ?
N2 N1 1.375(2) . ?
N2 C4 1.340(3) . ?
N1 C2 1.357(3) . ?
N1 B1 1.549(3) . ?
N7 H7 0.8800 . ?
N7 C31 1.320(3) . ?
N8 N9 1.352(2) . ?
N8 C32 1.332(3) . ?
N9 H9 0.8800 . ?
N9 C38 1.367(3) . ?
C2 C3 1.376(3) . ?
C2 C1 1.494(3) . ?
C31 C32 1.470(3) . ?
C25 C24 1.471(3) . ?
C25 C30 1.395(3) . ?
C25 C26 1.396(3) . ?
C14 C15 1.475(3) . ?
C14 C13 1.395(3) . ?
C4 C3 1.400(3) . ?
C4 C5 1.475(3) . ?
C32 C33 1.425(3) . ?
C15 C16 1.389(3) . ?
C15 C20 1.404(3) . ?
C12 C13 1.378(3) . ?
C12 C11 1.496(3) . ?
C33 C38 1.401(3) . ?
C33 C34 1.407(3) . ?
C3 H3 0.9500 . ?
C24 C23 1.395(3) . ?
C5 C10 1.386(3) . ?
C5 C6 1.391(3) . ?
C38 C37 1.402(3) . ?
C10 H10 0.9500 . ?
C10 C9 1.382(3) . ?
C22 C23 1.376(3) . ?
C22 C21 1.495(3) . ?
C23 H23 0.9500 . ?
C18 H18 0.9500 . ?
C18 C17 1.386(3) . ?
C18 C19 1.380(3) . ?
C16 H16 0.9500 . ?
C16 C17 1.388(3) . ?
C17 H17 0.9500 . ?
C19 H19 0.9500 . ?
C19 C20 1.386(3) . ?
C1 H1A 0.9800 . ?
C1 H1B 0.9800 . ?
C1 H1C 0.9800 . ?
C13 H13 0.9500 . ?
C34 H34 0.9500 . ?
C34 C35 1.366(3) . ?
C20 H20 0.9500 . ?
C30 H30 0.9500 . ?
C30 C29 1.385(3) . ?
C39 H39A 0.9800 . ?
C39 H39B 0.9800 . ?
C39 H39C 0.9800 . ?
C26 H26 0.9500 . ?
C26 C27 1.388(3) . ?
C21 H21A 0.9800 . ?
C21 H21B 0.9800 . ?
C21 H21C 0.9800 . ?
C35 H35 0.9500 . ?
C35 C36 1.410(3) . ?
C28 H28 0.9500 . ?
C28 C27 1.387(3) . ?
C28 C29 1.381(3) . ?
C27 H27 0.9500 . ?
C37 H37 0.9500 . ?
C37 C36 1.376(3) . ?
C11 H11A 0.9800 . ?
C11 H11B 0.9800 . ?
C11 H11C 0.9800 . ?
C6 H6 0.9500 . ?
C6 C7 1.381(3) . ?
C29 H29 0.9500 . ?
C9 H9A 0.9500 . ?
C9 C8 1.380(3) . ?
C36 H36 0.9500 . ?
C7 H7A 0.9500 . ?
C7 C8 1.390(3) . ?
C8 H8 0.9500 . ?
B1 H1 1.0000 . ?
